data_7018140
loop_
_publ_author_name
'Gao, Bo'
'Luo, Xuyang'
'Gao, Wei'
'Huang, Long'
'Gao, Si-Meng'
'Liu, Xiaoming'
'Wu, Qiaolin'
'Mu, Ying'

_publ_section_title
;
 Chromium complexes supported by phenanthrene-imine derivative ligands:
 synthesis, characterization and catalysis on isoprene cis-1,4
 polymerization.
;
_journal_issue 9
_journal_name_full 'Dalton transactions (Cambridge, England : 2003)'
_journal_page_first 2755
_journal_page_last 2763
_journal_paper_doi 10.1039/c2dt11365a
_journal_volume 41
_journal_year 2012
_chemical_formula_sum 'C73 H78 Cl6 Cr2 N4 O'
_chemical_formula_weight 1344.09
_chemical_name_systematic
;
?
;
_space_group_IT_number 14
_symmetry_cell_setting monoclinic
_symmetry_space_group_name_Hall '-P 2ybc'
_symmetry_space_group_name_H-M 'P 1 21/c 1'
_atom_sites_solution_hydrogens geom
_atom_sites_solution_primary direct
_atom_sites_solution_secondary difmap
_audit_creation_method SHELXL-97
_cell_angle_alpha 90.00
_cell_angle_beta 110.053(2)
_cell_angle_gamma 90.00
_cell_formula_units_Z 4
_cell_length_a 25.162(2)
_cell_length_b 15.3030(14)
_cell_length_c 18.2914(18)
_cell_measurement_temperature 273(2)
_cell_volume 6616.2(10)
_computing_cell_refinement 'Bruker SMART'
_computing_data_collection 'Bruker SMART'
_computing_data_reduction 'Bruker SAINT'
_computing_molecular_graphics 'Bruker SHELXTL'
_computing_publication_material 'Bruker SHELXTL'
_computing_structure_refinement 'SHELXL-97 (Sheldrick, 1997)'
_computing_structure_solution 'SHELXS-97 (Sheldrick, 1990)'
_diffrn_ambient_temperature 273(2)
_diffrn_measured_fraction_theta_full 1.000
_diffrn_measured_fraction_theta_max 1.000
_diffrn_measurement_device_type 'CCD area detector'
_diffrn_measurement_method 'phi and omega scan'
_diffrn_radiation_monochromator graphite
_diffrn_radiation_source 'fine-focus sealed tube'
_diffrn_radiation_type MoK\a
_diffrn_radiation_wavelength 0.71073
_diffrn_reflns_av_R_equivalents 0.1628
_diffrn_reflns_av_sigmaI/netI 0.1973
_diffrn_reflns_limit_h_max 29
_diffrn_reflns_limit_h_min -29
_diffrn_reflns_limit_k_max 18
_diffrn_reflns_limit_k_min -9
_diffrn_reflns_limit_l_max 21
_diffrn_reflns_limit_l_min -21
_diffrn_reflns_number 38207
_diffrn_reflns_theta_full 25.03
_diffrn_reflns_theta_max 25.03
_diffrn_reflns_theta_min 1.59
_exptl_absorpt_coefficient_mu 0.618
_exptl_absorpt_correction_T_max 0.8811
_exptl_absorpt_correction_T_min 0.8608
_exptl_absorpt_correction_type multi-scan
_exptl_crystal_colour brown
_exptl_crystal_density_diffrn 1.349
_exptl_crystal_density_method 'not measured'
_exptl_crystal_description block
_exptl_crystal_F_000 2808
_exptl_crystal_size_max 0.25
_exptl_crystal_size_mid 0.24
_exptl_crystal_size_min 0.21
_refine_diff_density_max 1.620
_refine_diff_density_min -1.252
_refine_diff_density_rms 0.105
_refine_ls_extinction_method none
_refine_ls_goodness_of_fit_ref 1.008
_refine_ls_hydrogen_treatment constr
_refine_ls_matrix_type full
_refine_ls_number_parameters 772
_refine_ls_number_reflns 11688
_refine_ls_number_restraints 0
_refine_ls_restrained_S_all 1.008
_refine_ls_R_factor_all 0.2086
_refine_ls_R_factor_gt 0.0916
_refine_ls_shift/su_max 0.000
_refine_ls_shift/su_mean 0.000
_refine_ls_structure_factor_coef Fsqd
_refine_ls_weighting_details 'calc w=1/[\s^2^(Fo^2^)+(0.0900P)^2^+8.8311P] where P=(Fo^2^+2Fc^2^)/3'
_refine_ls_weighting_scheme calc
_refine_ls_wR_factor_gt 0.1791
_refine_ls_wR_factor_ref 0.2298
_reflns_number_gt 5384
_reflns_number_total 11688
_reflns_threshold_expression >2sigma(I)
_cod_data_source_file c2dt11365a.txt
_cod_data_source_block Complex_7
_cod_depositor_comments
;
The following automatic conversions were performed:

'_symmetry_cell_setting' value 'Monoclinic' changed to 'monoclinic'
according to /home/saulius/struct/CIF-dictionaries/cif_core.dic
dictionary named 'cif_core.dic' version 2.4.1 from
2010-06-29.

'_exptl_absorpt_correction_type' value 'Multi-scan'
changed to 'multi-scan' according to
/home/saulius/struct/CIF-dictionaries/cif_core.dic dictionary named
'cif_core.dic' version 2.4.1 from 2010-06-29.

Automatic conversion script
Id: cif_fix_values 1715 2011-07-08 13:25:40Z adriana 
;
_cod_original_cell_volume 6616.3(11)
_cod_original_sg_symbol_H-M P2(1)/c
_cod_database_code 7018140

loop_
_symmetry_equiv_pos_as_xyz
'x, y, z'
'-x, y+1/2, -z+1/2'
'-x, -y, -z'
'x, -y-1/2, z-1/2'

loop_
_atom_site_label
_atom_site_type_symbol
_atom_site_fract_x
_atom_site_fract_y
_atom_site_fract_z
_atom_site_U_iso_or_equiv
_atom_site_adp_type
_atom_site_occupancy
_atom_site_symmetry_multiplicity
_atom_site_calc_flag
_atom_site_refinement_flags
C48 C 0.1127(3) 0.6860(5) -0.0080(4) 0.0248(19) Uani 1 1 d .
C47 C 0.0647(3) 0.7458(6) -0.0428(4) 0.027(2) Uani 1 1 d .
C46 C 0.0596(4) 0.8292(7) -0.0124(5) 0.054(3) Uani 1 1 d .
H3 H 0.0894 0.8500 0.0300 0.065 Uiso 1 1 calc R
C45 C 0.0132(5) 0.8795(7) -0.0426(6) 0.065(3) Uani 1 1 d .
H4 H 0.0118 0.9344 -0.0216 0.078 Uiso 1 1 calc R
C44 C -0.0324(4) 0.8498(7) -0.1050(6) 0.052(3) Uani 1 1 d .
H5 H -0.0655 0.8826 -0.1232 0.063 Uiso 1 1 calc R
C43 C -0.0285(4) 0.7718(6) -0.1395(5) 0.041(2) Uani 1 1 d .
H6 H -0.0586 0.7526 -0.1822 0.049 Uiso 1 1 calc R
C42 C 0.0206(3) 0.7203(6) -0.1111(4) 0.031(2) Uani 1 1 d .
C41 C 0.0251(3) 0.6414(6) -0.1511(4) 0.029(2) Uani 1 1 d .
C40 C -0.0132(4) 0.6242(7) -0.2268(5) 0.043(2) Uani 1 1 d .
H9 H -0.0418 0.6643 -0.2501 0.051 Uiso 1 1 calc R
C39 C -0.0096(4) 0.5504(7) -0.2666(5) 0.048(3) Uani 1 1 d .
H10 H -0.0354 0.5408 -0.3163 0.057 Uiso 1 1 calc R
C38 C 0.0320(4) 0.4904(6) -0.2336(5) 0.044(2) Uani 1 1 d .
H11 H 0.0340 0.4394 -0.2603 0.053 Uiso 1 1 calc R
C37 C 0.0710(4) 0.5055(6) -0.1609(5) 0.039(2) Uani 1 1 d .
H12 H 0.0997 0.4649 -0.1398 0.046 Uiso 1 1 calc R
C36 C 0.0689(3) 0.5801(5) -0.1176(4) 0.026(2) Uani 1 1 d .
C35 C 0.1117(3) 0.6013(5) -0.0427(4) 0.0241(19) Uani 1 1 d .
C15 C 0.1588(3) 0.7680(5) 0.1113(4) 0.028(2) Uani 1 1 d .
C16 C 0.1920(3) 0.8419(6) 0.1119(5) 0.033(2) Uani 1 1 d .
C17 C 0.1899(4) 0.9117(6) 0.1592(5) 0.041(2) Uani 1 1 d .
H17 H 0.2117 0.9610 0.1597 0.049 Uiso 1 1 calc R
C18 C 0.1566(4) 0.9105(6) 0.2054(5) 0.045(2) Uani 1 1 d .
H18 H 0.1543 0.9591 0.2346 0.054 Uiso 1 1 calc R
C19 C 0.1268(4) 0.8353(6) 0.2072(5) 0.039(2) Uani 1 1 d .
H19 H 0.1053 0.8332 0.2396 0.047 Uiso 1 1 calc R
C20 C 0.1280(3) 0.7627(6) 0.1620(4) 0.030(2) Uani 1 1 d .
C21 C 0.0932(3) 0.6822(6) 0.1670(5) 0.036(2) Uani 1 1 d .
H21 H 0.1030 0.6348 0.1378 0.043 Uiso 1 1 calc R
C22 C 0.0289(4) 0.6993(6) 0.1301(6) 0.054(3) Uani 1 1 d .
H22A H 0.0176 0.7413 0.1609 0.081 Uiso 1 1 calc R
H22B H 0.0086 0.6457 0.1282 0.081 Uiso 1 1 calc R
H22C H 0.0205 0.7215 0.0783 0.081 Uiso 1 1 calc R
C23 C 0.1082(4) 0.6520(6) 0.2518(5) 0.054(3) Uani 1 1 d .
H23A H 0.1485 0.6475 0.2756 0.081 Uiso 1 1 calc R
H23B H 0.0913 0.5960 0.2530 0.081 Uiso 1 1 calc R
H23C H 0.0940 0.6937 0.2799 0.081 Uiso 1 1 calc R
C24 C 0.2267(4) 0.8534(6) 0.0585(5) 0.045(3) Uani 1 1 d .
H24 H 0.2336 0.7947 0.0423 0.054 Uiso 1 1 calc R
C25 C 0.1935(5) 0.9031(7) -0.0157(6) 0.065(3) Uani 1 1 d .
H25A H 0.1867 0.9618 -0.0026 0.097 Uiso 1 1 calc R
H25B H 0.1580 0.8744 -0.0409 0.097 Uiso 1 1 calc R
H25C H 0.2149 0.9044 -0.0502 0.097 Uiso 1 1 calc R
C26 C 0.2842(4) 0.8947(7) 0.0975(6) 0.064(3) Uani 1 1 d .
H26A H 0.2795 0.9543 0.1105 0.096 Uiso 1 1 calc R
H26B H 0.3053 0.8932 0.0626 0.096 Uiso 1 1 calc R
H26C H 0.3043 0.8630 0.1440 0.096 Uiso 1 1 calc R
C27 C 0.1511(3) 0.4526(6) -0.0077(4) 0.028(2) Uani 1 1 d .
C28 C 0.1144(3) 0.4106(6) 0.0210(5) 0.032(2) Uani 1 1 d .
C29 C 0.1141(4) 0.3206(6) 0.0189(5) 0.045(2) Uani 1 1 d .
H29 H 0.0901 0.2905 0.0389 0.054 Uiso 1 1 calc R
C30 C 0.1485(4) 0.2735(7) -0.0122(6) 0.056(3) Uani 1 1 d .
H30 H 0.1478 0.2127 -0.0125 0.067 Uiso 1 1 calc R
C31 C 0.1831(4) 0.3178(7) -0.0421(5) 0.045(2) Uani 1 1 d .
H31 H 0.2055 0.2867 -0.0643 0.053 Uiso 1 1 calc R
C32 C 0.1859(3) 0.4082(6) -0.0404(5) 0.034(2) Uani 1 1 d .
C33 C 0.0743(3) 0.4549(6) 0.0531(5) 0.043(2) Uani 1 1 d .
H33A H 0.0851 0.5150 0.0639 0.065 Uiso 1 1 calc R
H33B H 0.0752 0.4263 0.1002 0.065 Uiso 1 1 calc R
H33C H 0.0366 0.4520 0.0157 0.065 Uiso 1 1 calc R
C34 C 0.2223(4) 0.4527(6) -0.0793(5) 0.043(2) Uani 1 1 d .
H34A H 0.1987 0.4799 -0.1265 0.064 Uiso 1 1 calc R
H34B H 0.2463 0.4104 -0.0911 0.064 Uiso 1 1 calc R
H34C H 0.2452 0.4963 -0.0451 0.064 Uiso 1 1 calc R
C14 C 0.3753(3) 0.4122(5) 0.3356(4) 0.0198(18) Uani 1 1 d .
C13 C 0.3990(3) 0.3391(5) 0.3886(4) 0.0228(19) Uani 1 1 d .
C12 C 0.3667(3) 0.2702(5) 0.4014(4) 0.028(2) Uani 1 1 d .
H37 H 0.3278 0.2706 0.3754 0.033 Uiso 1 1 calc R
C11 C 0.3900(3) 0.2021(5) 0.4505(4) 0.029(2) Uani 1 1 d .
H38 H 0.3675 0.1563 0.4563 0.035 Uiso 1 1 calc R
C10 C 0.4472(4) 0.2025(6) 0.4912(5) 0.035(2) Uani 1 1 d .
H39 H 0.4636 0.1569 0.5250 0.042 Uiso 1 1 calc R
C9 C 0.4794(3) 0.2687(6) 0.4821(4) 0.033(2) Uani 1 1 d .
H40 H 0.5179 0.2678 0.5108 0.040 Uiso 1 1 calc R
C8 C 0.4580(3) 0.3395(5) 0.4316(4) 0.0229(19) Uani 1 1 d .
C7 C 0.4949(3) 0.4115(5) 0.4248(4) 0.0226(18) Uani 1 1 d .
C6 C 0.5524(3) 0.4130(6) 0.4693(4) 0.029(2) Uani 1 1 d .
H43 H 0.5674 0.3663 0.5025 0.035 Uiso 1 1 calc R
C5 C 0.5871(3) 0.4788(6) 0.4664(4) 0.031(2) Uani 1 1 d .
H44 H 0.6255 0.4764 0.4953 0.037 Uiso 1 1 calc R
C4 C 0.5645(3) 0.5502(6) 0.4194(5) 0.033(2) Uani 1 1 d .
H45 H 0.5876 0.5971 0.4176 0.040 Uiso 1 1 calc R
C3 C 0.5084(3) 0.5514(6) 0.3759(5) 0.033(2) Uani 1 1 d .
H46 H 0.4940 0.6000 0.3449 0.040 Uiso 1 1 calc R
C2 C 0.4712(3) 0.4824(5) 0.3757(4) 0.0256(19) Uani 1 1 d .
C1 C 0.4110(3) 0.4816(5) 0.3281(4) 0.0190(18) Uani 1 1 d .
C49 C 0.2836(3) 0.3445(5) 0.2626(4) 0.0183(17) Uani 1 1 d .
C50 C 0.2364(3) 0.3381(5) 0.2862(4) 0.0220(18) Uani 1 1 d .
C51 C 0.2023(3) 0.2645(6) 0.2631(5) 0.037(2) Uani 1 1 d .
H51 H 0.1712 0.2580 0.2790 0.044 Uiso 1 1 calc R
C52 C 0.2136(4) 0.2012(6) 0.2173(5) 0.045(3) Uani 1 1 d .
H52 H 0.1900 0.1528 0.2023 0.054 Uiso 1 1 calc R
C53 C 0.2596(4) 0.2090(6) 0.1933(5) 0.038(2) Uani 1 1 d .
H53 H 0.2666 0.1656 0.1622 0.046 Uiso 1 1 calc R
C54 C 0.2956(3) 0.2801(6) 0.2145(4) 0.030(2) Uani 1 1 d .
C55 C 0.2241(3) 0.4061(6) 0.3385(4) 0.028(2) Uani 1 1 d .
H55 H 0.2344 0.4631 0.3229 0.033 Uiso 1 1 calc R
C56 C 0.2614(3) 0.3913(6) 0.4251(4) 0.034(2) Uani 1 1 d .
H56A H 0.2565 0.3326 0.4401 0.051 Uiso 1 1 calc R
H56B H 0.2504 0.4316 0.4575 0.051 Uiso 1 1 calc R
H56C H 0.3004 0.4007 0.4313 0.051 Uiso 1 1 calc R
C57 C 0.1618(3) 0.4108(6) 0.3311(5) 0.038(2) Uani 1 1 d .
H57A H 0.1393 0.4245 0.2784 0.057 Uiso 1 1 calc R
H57B H 0.1569 0.4554 0.3652 0.057 Uiso 1 1 calc R
H57C H 0.1501 0.3554 0.3452 0.057 Uiso 1 1 calc R
C58 C 0.3457(4) 0.2834(6) 0.1861(5) 0.036(2) Uani 1 1 d .
H58 H 0.3635 0.3410 0.1998 0.043 Uiso 1 1 calc R
C59 C 0.3900(4) 0.2150(6) 0.2250(5) 0.047(3) Uani 1 1 d .
H59A H 0.3995 0.2185 0.2804 0.071 Uiso 1 1 calc R
H59B H 0.4233 0.2253 0.2119 0.071 Uiso 1 1 calc R
H59C H 0.3754 0.1579 0.2073 0.071 Uiso 1 1 calc R
C60 C 0.3278(4) 0.2737(6) 0.0986(5) 0.048(3) Uani 1 1 d .
H60A H 0.3111 0.2171 0.0836 0.072 Uiso 1 1 calc R
H60B H 0.3603 0.2797 0.0828 0.072 Uiso 1 1 calc R
H60C H 0.3006 0.3181 0.0739 0.072 Uiso 1 1 calc R
C61 C 0.4124(3) 0.6009(6) 0.2371(4) 0.027(2) Uani 1 1 d .
C62 C 0.4345(3) 0.5666(6) 0.1819(5) 0.031(2) Uani 1 1 d .
C63 C 0.4565(3) 0.6262(7) 0.1417(5) 0.043(3) Uani 1 1 d .
H63 H 0.4710 0.6057 0.1045 0.051 Uiso 1 1 calc R
C64 C 0.4571(4) 0.7149(7) 0.1560(5) 0.047(3) Uani 1 1 d .
H64 H 0.4705 0.7536 0.1271 0.056 Uiso 1 1 calc R
C65 C 0.4379(4) 0.7459(6) 0.2128(5) 0.041(2) Uani 1 1 d .
H65 H 0.4403 0.8054 0.2237 0.050 Uiso 1 1 calc R
C66 C 0.4152(3) 0.6904(6) 0.2544(5) 0.032(2) Uani 1 1 d .
C67 C 0.4358(3) 0.4713(6) 0.1666(5) 0.038(2) Uani 1 1 d .
H67A H 0.4539 0.4616 0.1288 0.058 Uiso 1 1 calc R
H67B H 0.3978 0.4492 0.1469 0.058 Uiso 1 1 calc R
H67C H 0.4564 0.4416 0.2140 0.058 Uiso 1 1 calc R
C68 C 0.3996(4) 0.7269(6) 0.3197(5) 0.040(2) Uani 1 1 d .
H68A H 0.4296 0.7638 0.3511 0.060 Uiso 1 1 calc R
H68B H 0.3938 0.6799 0.3509 0.060 Uiso 1 1 calc R
H68C H 0.3655 0.7604 0.2992 0.060 Uiso 1 1 calc R
C69 C 0.2214(4) 0.6817(6) -0.0792(4) 0.039(2) Uani 1 1 d .
H69A H 0.2044 0.7387 -0.0797 0.047 Uiso 1 1 calc R
H69B H 0.1920 0.6406 -0.1066 0.047 Uiso 1 1 calc R
C70 C 0.2660(4) 0.6862(6) -0.1166(5) 0.046(3) Uani 1 1 d .
H70A H 0.2572 0.7308 -0.1567 0.055 Uiso 1 1 calc R
H70B H 0.2704 0.6304 -0.1391 0.055 Uiso 1 1 calc R
C71 C 0.3186(4) 0.7098(7) -0.0479(5) 0.053(3) Uani 1 1 d .
H71A H 0.3527 0.6922 -0.0574 0.064 Uiso 1 1 calc R
H71B H 0.3202 0.7721 -0.0377 0.064 Uiso 1 1 calc R
C72 C 0.3117(4) 0.6601(7) 0.0175(5) 0.048(3) Uani 1 1 d .
H72A H 0.3287 0.6026 0.0212 0.058 Uiso 1 1 calc R
H72B H 0.3294 0.6907 0.0663 0.058 Uiso 1 1 calc R
C73 C 0.4013(5) 1.0077(9) 0.3325(7) 0.090(4) Uiso 1 1 d .
H73A H 0.4150 1.0669 0.3323 0.107 Uiso 1 1 calc R
H73B H 0.4136 0.9731 0.2968 0.107 Uiso 1 1 calc R
Cl1 Cl 0.28272(8) 0.68228(14) 0.18247(11) 0.0323(5) Uani 1 1 d .
Cl2 Cl 0.19794(8) 0.53311(14) 0.18301(11) 0.0284(5) Uani 1 1 d .
Cl3 Cl 0.28853(8) 0.49342(14) 0.11062(11) 0.0285(5) Uani 1 1 d .
Cl4 Cl 0.30016(8) 0.59315(14) 0.35582(11) 0.0312(5) Uani 1 1 d .
Cl5 Cl 0.42992(14) 0.9636(2) 0.42716(19) 0.0906(10) Uiso 1 1 d .
Cl6 Cl 0.3290(2) 1.0081(3) 0.3024(3) 0.1369(16) Uiso 1 1 d .
Cr1 Cr 0.30225(5) 0.53668(9) 0.24068(7) 0.0239(3) Uani 1 1 d .
Cr2 Cr 0.21578(5) 0.60497(9) 0.08067(7) 0.0252(3) Uani 1 1 d .
N4 N 0.1571(2) 0.6969(4) 0.0586(3) 0.0211(15) Uani 1 1 d .
N3 N 0.1545(2) 0.5477(4) -0.0017(3) 0.0223(15) Uani 1 1 d .
N2 N 0.3214(2) 0.4195(4) 0.2855(3) 0.0243(16) Uani 1 1 d .
N1 N 0.3846(2) 0.5428(4) 0.2740(3) 0.0237(15) Uani 1 1 d .
O1 O 0.2504(2) 0.6528(3) 0.0005(3) 0.0279(14) Uani 1 1 d .

loop_
_atom_site_aniso_label
_atom_site_aniso_U_11
_atom_site_aniso_U_22
_atom_site_aniso_U_33
_atom_site_aniso_U_23
_atom_site_aniso_U_13
_atom_site_aniso_U_12
C48 0.036(5) 0.021(5) 0.020(4) 0.005(4) 0.014(4) 0.002(4)
C47 0.036(5) 0.030(6) 0.018(4) 0.011(4) 0.011(4) 0.015(4)
C46 0.068(7) 0.053(7) 0.031(5) -0.001(5) 0.005(5) 0.028(6)
C45 0.085(8) 0.057(8) 0.049(7) 0.013(6) 0.020(6) 0.049(7)
C44 0.047(6) 0.056(8) 0.054(7) 0.025(6) 0.016(5) 0.031(6)
C43 0.040(5) 0.041(7) 0.041(6) 0.008(5) 0.014(5) 0.014(5)
C42 0.034(5) 0.038(6) 0.025(5) 0.012(4) 0.016(4) 0.004(4)
C41 0.030(5) 0.033(6) 0.025(5) 0.006(4) 0.011(4) -0.009(4)
C40 0.033(5) 0.055(7) 0.037(6) 0.007(5) 0.008(4) 0.000(5)
C39 0.033(5) 0.071(8) 0.032(6) 0.007(6) 0.002(4) 0.000(5)
C38 0.063(7) 0.039(6) 0.031(5) -0.005(5) 0.016(5) -0.010(5)
C37 0.046(6) 0.040(6) 0.029(5) 0.006(5) 0.013(4) 0.001(5)
C36 0.034(5) 0.026(5) 0.020(4) 0.001(4) 0.011(4) 0.000(4)
C35 0.028(4) 0.025(5) 0.025(4) 0.005(4) 0.017(4) 0.000(4)
C15 0.036(5) 0.026(5) 0.020(4) -0.001(4) 0.009(4) 0.007(4)
C16 0.043(5) 0.022(5) 0.035(5) -0.007(4) 0.014(4) -0.003(4)
C17 0.053(6) 0.026(6) 0.049(6) -0.004(5) 0.023(5) -0.007(5)
C18 0.065(7) 0.035(7) 0.038(6) -0.014(5) 0.019(5) -0.005(5)
C19 0.045(5) 0.038(6) 0.037(5) 0.000(5) 0.018(4) 0.004(5)
C20 0.036(5) 0.029(6) 0.024(5) -0.009(4) 0.008(4) 0.002(4)
C21 0.040(5) 0.036(6) 0.039(5) -0.003(4) 0.024(4) 0.002(5)
C22 0.048(6) 0.048(7) 0.070(7) -0.004(6) 0.026(5) -0.005(5)
C23 0.068(7) 0.042(7) 0.063(7) -0.002(5) 0.037(6) -0.003(5)
C24 0.066(7) 0.025(6) 0.054(6) 0.001(5) 0.032(5) -0.003(5)
C25 0.100(9) 0.052(8) 0.057(7) 0.014(6) 0.047(7) 0.002(7)
C26 0.083(8) 0.043(7) 0.088(8) -0.009(6) 0.057(7) -0.018(6)
C27 0.031(5) 0.025(5) 0.021(4) 0.001(4) 0.000(4) 0.005(4)
C28 0.033(5) 0.031(6) 0.034(5) -0.005(4) 0.013(4) -0.002(4)
C29 0.056(6) 0.033(6) 0.045(6) -0.004(5) 0.014(5) -0.013(5)
C30 0.071(7) 0.034(7) 0.051(7) -0.003(5) 0.007(6) -0.007(6)
C31 0.056(6) 0.042(7) 0.038(6) -0.008(5) 0.019(5) 0.012(5)
C32 0.039(5) 0.023(6) 0.034(5) 0.001(4) 0.003(4) 0.004(4)
C33 0.037(5) 0.046(7) 0.044(6) 0.004(5) 0.010(4) -0.008(5)
C34 0.058(6) 0.044(7) 0.029(5) -0.007(5) 0.018(5) 0.013(5)
C14 0.028(4) 0.021(5) 0.013(4) 0.007(3) 0.012(3) 0.004(4)
C13 0.031(4) 0.029(5) 0.013(4) 0.000(4) 0.014(4) 0.006(4)
C12 0.035(5) 0.037(6) 0.015(4) 0.006(4) 0.014(4) 0.000(4)
C11 0.040(5) 0.027(6) 0.026(5) 0.003(4) 0.020(4) -0.002(4)
C10 0.049(6) 0.028(6) 0.033(5) 0.011(4) 0.019(5) 0.005(5)
C9 0.030(5) 0.040(6) 0.028(5) 0.009(4) 0.009(4) 0.007(4)
C8 0.036(5) 0.022(5) 0.015(4) -0.002(4) 0.014(4) 0.012(4)
C7 0.030(4) 0.026(5) 0.013(4) 0.000(4) 0.008(3) 0.009(4)
C6 0.023(4) 0.041(6) 0.021(4) 0.008(4) 0.006(4) 0.013(4)
C5 0.026(4) 0.041(6) 0.028(5) -0.003(4) 0.013(4) 0.007(4)
C4 0.027(5) 0.035(6) 0.036(5) -0.002(4) 0.008(4) -0.010(4)
C3 0.039(5) 0.033(6) 0.029(5) 0.004(4) 0.013(4) 0.001(4)
C2 0.029(4) 0.025(5) 0.023(4) -0.003(4) 0.010(4) 0.004(4)
C1 0.026(4) 0.017(5) 0.015(4) 0.000(3) 0.009(3) 0.000(4)
C49 0.026(4) 0.013(5) 0.016(4) 0.009(3) 0.007(3) 0.005(4)
C50 0.027(4) 0.014(5) 0.023(4) 0.002(4) 0.006(4) 0.002(4)
C51 0.036(5) 0.041(6) 0.038(5) 0.000(5) 0.019(4) -0.007(5)
C52 0.063(7) 0.030(6) 0.042(6) -0.014(5) 0.018(5) -0.017(5)
C53 0.048(6) 0.032(6) 0.037(5) -0.011(4) 0.017(5) -0.002(5)
C54 0.034(5) 0.029(6) 0.026(5) 0.003(4) 0.008(4) -0.005(4)
C55 0.029(4) 0.037(6) 0.018(4) 0.005(4) 0.008(4) -0.002(4)
C56 0.043(5) 0.034(6) 0.030(5) -0.001(4) 0.021(4) -0.005(4)
C57 0.043(5) 0.034(6) 0.045(6) 0.001(4) 0.025(5) 0.003(4)
C58 0.052(6) 0.029(6) 0.030(5) -0.002(4) 0.019(4) 0.006(5)
C59 0.045(6) 0.057(7) 0.043(6) 0.000(5) 0.020(5) 0.017(5)
C60 0.068(7) 0.041(7) 0.040(6) 0.003(5) 0.025(5) 0.013(5)
C61 0.019(4) 0.034(6) 0.025(4) 0.014(4) 0.004(3) -0.001(4)
C62 0.026(4) 0.035(6) 0.035(5) 0.004(4) 0.015(4) -0.004(4)
C63 0.033(5) 0.072(8) 0.032(5) 0.015(5) 0.022(4) 0.002(5)
C64 0.056(6) 0.042(7) 0.045(6) 0.019(5) 0.021(5) -0.015(5)
C65 0.049(6) 0.029(6) 0.044(6) 0.009(5) 0.013(5) -0.015(5)
C66 0.033(5) 0.023(5) 0.040(5) 0.005(4) 0.012(4) -0.004(4)
C67 0.038(5) 0.045(7) 0.040(5) -0.001(5) 0.024(4) 0.001(5)
C68 0.042(5) 0.040(6) 0.033(5) -0.005(4) 0.006(4) -0.006(5)
C69 0.059(6) 0.037(6) 0.024(5) 0.004(4) 0.015(4) 0.005(5)
C70 0.063(6) 0.046(7) 0.039(6) -0.001(5) 0.029(5) -0.006(5)
C71 0.054(6) 0.061(8) 0.050(6) 0.015(6) 0.024(5) 0.001(6)
C72 0.043(6) 0.062(8) 0.043(6) 0.012(5) 0.018(5) -0.009(5)
Cl1 0.0360(11) 0.0291(13) 0.0288(12) 0.0047(10) 0.0072(9) -0.0001(10)
Cl2 0.0293(11) 0.0332(13) 0.0246(11) 0.0066(10) 0.0117(9) 0.0038(10)
Cl3 0.0338(11) 0.0308(13) 0.0228(11) 0.0054(9) 0.0122(9) 0.0058(10)
Cl4 0.0404(12) 0.0293(13) 0.0275(11) -0.0009(10) 0.0161(9) -0.0009(10)
Cr1 0.0257(7) 0.0240(8) 0.0234(7) 0.0048(6) 0.0104(6) 0.0011(6)
Cr2 0.0300(7) 0.0261(8) 0.0207(7) 0.0033(6) 0.0103(6) 0.0022(6)
N4 0.031(4) 0.017(4) 0.017(3) 0.000(3) 0.010(3) 0.001(3)
N3 0.025(4) 0.019(4) 0.024(4) 0.005(3) 0.010(3) 0.008(3)
N2 0.022(3) 0.029(4) 0.023(4) 0.001(3) 0.009(3) 0.000(3)
N1 0.028(4) 0.023(4) 0.023(4) 0.006(3) 0.013(3) -0.002(3)
O1 0.031(3) 0.030(4) 0.026(3) 0.012(3) 0.014(3) 0.004(3)

loop_
_atom_type_symbol
_atom_type_description
_atom_type_scat_dispersion_real
_atom_type_scat_dispersion_imag
_atom_type_scat_source
C C 0.0033 0.0016 'International Tables Vol C Tables 4.2.6.8 and 6.1.1.4'
H H 0.0000 0.0000 'International Tables Vol C Tables 4.2.6.8 and 6.1.1.4'
N N 0.0061 0.0033 'International Tables Vol C Tables 4.2.6.8 and 6.1.1.4'
O O 0.0106 0.0060 'International Tables Vol C Tables 4.2.6.8 and 6.1.1.4'
Cl Cl 0.1484 0.1585 'International Tables Vol C Tables 4.2.6.8 and 6.1.1.4'
Cr Cr 0.3209 0.6236 'International Tables Vol C Tables 4.2.6.8 and 6.1.1.4'

loop_
_geom_angle_atom_site_label_1
_geom_angle_atom_site_label_2
_geom_angle_atom_site_label_3
_geom_angle
N4 C48 C35 113.1(7)
N4 C48 C47 128.0(7)
C35 C48 C47 118.7(7)
C42 C47 C46 116.6(7)
C42 C47 C48 119.3(8)
C46 C47 C48 124.0(7)
C45 C46 C47 122.4(9)
C45 C46 H3 118.8
C47 C46 H3 118.8
C46 C45 C44 120.3(10)
C46 C45 H4 119.8
C44 C45 H4 119.8
C43 C44 C45 119.6(9)
C43 C44 H5 120.2
C45 C44 H5 120.2
C44 C43 C42 120.8(9)
C44 C43 H6 119.6
C42 C43 H6 119.6
C43 C42 C47 119.8(8)
C43 C42 C41 119.7(8)
C47 C42 C41 120.5(7)
C40 C41 C36 117.9(8)
C40 C41 C42 120.6(8)
C36 C41 C42 121.5(7)
C39 C40 C41 121.9(9)
C39 C40 H9 119.1
C41 C40 H9 119.1
C40 C39 C38 120.1(9)
C40 C39 H10 119.9
C38 C39 H10 119.9
C39 C38 C37 119.9(9)
C39 C38 H11 120.1
C37 C38 H11 120.1
C38 C37 C36 122.2(9)
C38 C37 H12 118.9
C36 C37 H12 118.9
C37 C36 C41 117.9(7)
C37 C36 C35 123.7(7)
C41 C36 C35 118.2(7)
N3 C35 C48 114.2(7)
N3 C35 C36 125.0(7)
C48 C35 C36 120.7(7)
C20 C15 C16 120.3(7)
C20 C15 N4 120.2(7)
C16 C15 N4 119.5(7)
C17 C16 C15 118.5(8)
C17 C16 C24 117.5(8)
C15 C16 C24 123.9(7)
C18 C17 C16 122.1(9)
C18 C17 H17 118.9
C16 C17 H17 118.9
C19 C18 C17 118.4(9)
C19 C18 H18 120.8
C17 C18 H18 120.8
C18 C19 C20 121.9(8)
C18 C19 H19 119.0
C20 C19 H19 119.0
C19 C20 C15 118.5(8)
C19 C20 C21 118.6(7)
C15 C20 C21 122.9(7)
C20 C21 C23 110.8(7)
C20 C21 C22 111.8(7)
C23 C21 C22 110.4(7)
C20 C21 H21 107.9
C23 C21 H21 107.9
C22 C21 H21 107.9
C21 C22 H22A 109.5
C21 C22 H22B 109.5
H22A C22 H22B 109.5
C21 C22 H22C 109.5
H22A C22 H22C 109.5
H22B C22 H22C 109.5
C21 C23 H23A 109.5
C21 C23 H23B 109.5
H23A C23 H23B 109.5
C21 C23 H23C 109.5
H23A C23 H23C 109.5
H23B C23 H23C 109.5
C26 C24 C16 114.3(8)
C26 C24 C25 110.7(8)
C16 C24 C25 111.5(8)
C26 C24 H24 106.6
C16 C24 H24 106.6
C25 C24 H24 106.6
C24 C25 H25A 109.5
C24 C25 H25B 109.5
H25A C25 H25B 109.5
C24 C25 H25C 109.5
H25A C25 H25C 109.5
H25B C25 H25C 109.5
C24 C26 H26A 109.5
C24 C26 H26B 109.5
H26A C26 H26B 109.5
C24 C26 H26C 109.5
H26A C26 H26C 109.5
H26B C26 H26C 109.5
C28 C27 C32 122.8(8)
C28 C27 N3 117.9(7)
C32 C27 N3 119.3(7)
C27 C28 C29 117.1(8)
C27 C28 C33 125.1(8)
C29 C28 C33 117.9(8)
C28 C29 C30 122.2(9)
C28 C29 H29 118.9
C30 C29 H29 118.9
C31 C30 C29 118.7(10)
C31 C30 H30 120.6
C29 C30 H30 120.6
C30 C31 C32 121.5(9)
C30 C31 H31 119.2
C32 C31 H31 119.2
C31 C32 C27 117.6(8)
C31 C32 C34 118.4(8)
C27 C32 C34 123.8(8)
C28 C33 H33A 109.5
C28 C33 H33B 109.5
H33A C33 H33B 109.5
C28 C33 H33C 109.5
H33A C33 H33C 109.5
H33B C33 H33C 109.5
C32 C34 H34A 109.5
C32 C34 H34B 109.5
H34A C34 H34B 109.5
C32 C34 H34C 109.5
H34A C34 H34C 109.5
H34B C34 H34C 109.5
N2 C14 C1 113.1(6)
N2 C14 C13 126.4(7)
C1 C14 C13 120.4(7)
C12 C13 C8 117.8(7)
C12 C13 C14 124.0(7)
C8 C13 C14 118.2(7)
C11 C12 C13 122.8(8)
C11 C12 H37 118.6
C13 C12 H37 118.6
C12 C11 C10 119.0(8)
C12 C11 H38 120.5
C10 C11 H38 120.5
C9 C10 C11 120.0(8)
C9 C10 H39 120.0
C11 C10 H39 120.0
C10 C9 C8 123.5(8)
C10 C9 H40 118.3
C8 C9 H40 118.3
C9 C8 C13 116.9(7)
C9 C8 C7 121.4(7)
C13 C8 C7 121.7(7)
C6 C7 C2 119.2(7)
C6 C7 C8 121.4(7)
C2 C7 C8 119.3(7)
C5 C6 C7 123.1(8)
C5 C6 H43 118.4
C7 C6 H43 118.4
C6 C5 C4 118.7(8)
C6 C5 H44 120.6
C4 C5 H44 120.6
C3 C4 C5 119.7(8)
C3 C4 H45 120.1
C5 C4 H45 120.1
C4 C3 C2 123.0(8)
C4 C3 H46 118.5
C2 C3 H46 118.5
C7 C2 C3 116.2(7)
C7 C2 C1 119.9(7)
C3 C2 C1 123.9(7)
N1 C1 C14 114.6(6)
N1 C1 C2 125.0(7)
C14 C1 C2 120.4(7)
C50 C49 C54 121.7(7)
C50 C49 N2 120.3(7)
C54 C49 N2 118.0(6)
C51 C50 C49 117.6(7)
C51 C50 C55 120.7(7)
C49 C50 C55 121.7(7)
C52 C51 C50 121.5(8)
C52 C51 H51 119.3
C50 C51 H51 119.3
C51 C52 C53 120.4(8)
C51 C52 H52 119.8
C53 C52 H52 119.8
C52 C53 C54 121.3(8)
C52 C53 H53 119.3
C54 C53 H53 119.3
C53 C54 C49 117.5(7)
C53 C54 C58 118.1(8)
C49 C54 C58 124.4(7)
C50 C55 C57 113.7(7)
C50 C55 C56 111.1(6)
C57 C55 C56 109.8(6)
C50 C55 H55 107.3
C57 C55 H55 107.3
C56 C55 H55 107.3
C55 C56 H56A 109.5
C55 C56 H56B 109.5
H56A C56 H56B 109.5
C55 C56 H56C 109.5
H56A C56 H56C 109.5
H56B C56 H56C 109.5
C55 C57 H57A 109.5
C55 C57 H57B 109.5
H57A C57 H57B 109.5
C55 C57 H57C 109.5
H57A C57 H57C 109.5
H57B C57 H57C 109.5
C60 C58 C59 109.4(7)
C60 C58 C54 112.1(7)
C59 C58 C54 112.3(7)
C60 C58 H58 107.6
C59 C58 H58 107.6
C54 C58 H58 107.6
C58 C59 H59A 109.5
C58 C59 H59B 109.5
H59A C59 H59B 109.5
C58 C59 H59C 109.5
H59A C59 H59C 109.5
H59B C59 H59C 109.5
C58 C60 H60A 109.5
C58 C60 H60B 109.5
H60A C60 H60B 109.5
C58 C60 H60C 109.5
H60A C60 H60C 109.5
H60B C60 H60C 109.5
C66 C61 C62 121.6(7)
C66 C61 N1 119.5(7)
C62 C61 N1 118.8(8)
C63 C62 C61 117.3(8)
C63 C62 C67 120.1(8)
C61 C62 C67 122.6(7)
C64 C63 C62 121.4(8)
C64 C63 H63 119.3
C62 C63 H63 119.3
C65 C64 C63 120.0(8)
C65 C64 H64 120.0
C63 C64 H64 120.0
C64 C65 C66 121.5(9)
C64 C65 H65 119.3
C66 C65 H65 119.3
C65 C66 C61 118.1(8)
C65 C66 C68 118.9(8)
C61 C66 C68 122.8(7)
C62 C67 H67A 109.5
C62 C67 H67B 109.5
H67A C67 H67B 109.5
C62 C67 H67C 109.5
H67A C67 H67C 109.5
H67B C67 H67C 109.5
C66 C68 H68A 109.5
C66 C68 H68B 109.5
H68A C68 H68B 109.5
C66 C68 H68C 109.5
H68A C68 H68C 109.5
H68B C68 H68C 109.5
O1 C69 C70 105.9(7)
O1 C69 H69A 110.6
C70 C69 H69A 110.6
O1 C69 H69B 110.6
C70 C69 H69B 110.6
H69A C69 H69B 108.7
C69 C70 C71 102.0(7)
C69 C70 H70A 111.4
C71 C70 H70A 111.4
C69 C70 H70B 111.4
C71 C70 H70B 111.4
H70A C70 H70B 109.2
C72 C71 C70 103.7(8)
C72 C71 H71A 111.0
C70 C71 H71A 111.0
C72 C71 H71B 111.0
C70 C71 H71B 111.0
H71A C71 H71B 109.0
O1 C72 C71 105.8(7)
O1 C72 H72A 110.6
C71 C72 H72A 110.6
O1 C72 H72B 110.6
C71 C72 H72B 110.6
H72A C72 H72B 108.7
Cl6 C73 Cl5 110.4(7)
Cl6 C73 H73A 109.6
Cl5 C73 H73A 109.6
Cl6 C73 H73B 109.6
Cl5 C73 H73B 109.6
H73A C73 H73B 108.1
Cr2 Cl1 Cr1 82.48(8)
Cr2 Cl2 Cr1 82.20(7)
Cr1 Cl3 Cr2 82.49(7)
N1 Cr1 N2 80.3(3)
N1 Cr1 Cl4 92.93(19)
N2 Cr1 Cl4 92.29(18)
N1 Cr1 Cl3 95.77(19)
N2 Cr1 Cl3 95.43(19)
Cl4 Cr1 Cl3 169.23(9)
N1 Cr1 Cl1 97.2(2)
N2 Cr1 Cl1 176.98(18)
Cl4 Cr1 Cl1 89.54(8)
Cl3 Cr1 Cl1 83.08(8)
N1 Cr1 Cl2 173.28(18)
N2 Cr1 Cl2 103.33(18)
Cl4 Cr1 Cl2 92.57(8)
Cl3 Cr1 Cl2 78.35(7)
Cl1 Cr1 Cl2 78.98(8)
N3 Cr2 N4 79.9(3)
N3 Cr2 O1 91.4(2)
N4 Cr2 O1 94.0(2)
N3 Cr2 Cl2 95.10(19)
N4 Cr2 Cl2 99.40(18)
O1 Cr2 Cl2 165.95(16)
N3 Cr2 Cl1 174.32(19)
N4 Cr2 Cl1 94.91(19)
O1 Cr2 Cl1 91.23(16)
Cl2 Cr2 Cl1 83.41(8)
N3 Cr2 Cl3 101.17(19)
N4 Cr2 Cl3 178.77(19)
O1 Cr2 Cl3 86.58(15)
Cl2 Cr2 Cl3 79.96(8)
Cl1 Cr2 Cl3 83.99(8)
C48 N4 C15 121.3(6)
C48 N4 Cr2 115.2(5)
C15 N4 Cr2 123.4(5)
C35 N3 C27 123.2(6)
C35 N3 Cr2 114.9(5)
C27 N3 Cr2 120.9(4)
C14 N2 C49 122.2(6)
C14 N2 Cr1 113.7(5)
C49 N2 Cr1 123.9(4)
C1 N1 C61 125.0(6)
C1 N1 Cr1 113.3(5)
C61 N1 Cr1 121.3(5)
C69 O1 C72 108.6(6)
C69 O1 Cr2 128.7(5)
C72 O1 Cr2 122.7(4)

loop_
_geom_bond_atom_site_label_1
_geom_bond_atom_site_label_2
_geom_bond_distance
C48 N4 1.351(9)
C48 C35 1.440(10)
C48 C47 1.475(10)
C47 C42 1.411(11)
C47 C46 1.414(12)
C46 C45 1.348(12)
C46 H3 0.9300
C45 C44 1.389(13)
C45 H4 0.9300
C44 C43 1.369(12)
C44 H5 0.9300
C43 C42 1.405(11)
C43 H6 0.9300
C42 C41 1.437(11)
C41 C40 1.415(11)
C41 C36 1.417(11)
C40 C39 1.363(12)
C40 H9 0.9300
C39 C38 1.368(12)
C39 H10 0.9300
C38 C37 1.373(11)
C38 H11 0.9300
C37 C36 1.401(11)
C37 H12 0.9300
C36 C35 1.459(10)
C35 N3 1.357(9)
C15 C20 1.400(10)
C15 C16 1.404(11)
C15 N4 1.445(9)
C16 C17 1.386(11)
C16 C24 1.527(11)
C17 C18 1.379(11)
C17 H17 0.9300
C18 C19 1.379(12)
C18 H18 0.9300
C19 C20 1.392(11)
C19 H19 0.9300
C20 C21 1.532(11)
C21 C23 1.537(11)
C21 C22 1.548(11)
C21 H21 0.9800
C22 H22A 0.9600
C22 H22B 0.9600
C22 H22C 0.9600
C23 H23A 0.9600
C23 H23B 0.9600
C23 H23C 0.9600
C24 C26 1.515(12)
C24 C25 1.531(12)
C24 H24 0.9800
C25 H25A 0.9600
C25 H25B 0.9600
C25 H25C 0.9600
C26 H26A 0.9600
C26 H26B 0.9600
C26 H26C 0.9600
C27 C28 1.370(11)
C27 C32 1.393(11)
C27 N3 1.460(10)
C28 C29 1.378(12)
C28 C33 1.492(11)
C29 C30 1.389(13)
C29 H29 0.9300
C30 C31 1.360(12)
C30 H30 0.9300
C31 C32 1.385(12)
C31 H31 0.9300
C32 C34 1.502(11)
C33 H33A 0.9600
C33 H33B 0.9600
C33 H33C 0.9600
C34 H34A 0.9600
C34 H34B 0.9600
C34 H34C 0.9600
C14 N2 1.357(9)
C14 C1 1.426(10)
C14 C13 1.466(10)
C13 C12 1.398(10)
C13 C8 1.422(10)
C12 C11 1.370(10)
C12 H37 0.9300
C11 C10 1.376(11)
C11 H38 0.9300
C10 C9 1.343(11)
C10 H39 0.9300
C9 C8 1.405(10)
C9 H40 0.9300
C8 C7 1.474(11)
C7 C6 1.395(10)
C7 C2 1.405(10)
C6 C5 1.347(11)
C6 H43 0.9300
C5 C4 1.385(11)
C5 H44 0.9300
C4 C3 1.362(10)
C4 H45 0.9300
C3 C2 1.411(11)
C3 H46 0.9300
C2 C1 1.466(10)
C1 N1 1.360(9)
C49 C50 1.401(10)
C49 C54 1.419(10)
C49 N2 1.457(9)
C50 C51 1.391(11)
C50 C55 1.515(10)
C51 C52 1.372(11)
C51 H51 0.9300
C52 C53 1.376(11)
C52 H52 0.9300
C53 C54 1.383(11)
C53 H53 0.9300
C54 C58 1.520(11)
C55 C57 1.528(10)
C55 C56 1.557(10)
C55 H55 0.9800
C56 H56A 0.9600
C56 H56B 0.9600
C56 H56C 0.9600
C57 H57A 0.9600
C57 H57B 0.9600
C57 H57C 0.9600
C58 C60 1.515(10)
C58 C59 1.518(11)
C58 H58 0.9800
C59 H59A 0.9600
C59 H59B 0.9600
C59 H59C 0.9600
C60 H60A 0.9600
C60 H60B 0.9600
C60 H60C 0.9600
C61 C66 1.403(11)
C61 C62 1.409(11)
C61 N1 1.435(9)
C62 C63 1.400(11)
C62 C67 1.487(11)
C63 C64 1.381(12)
C63 H63 0.9300
C64 C65 1.371(12)
C64 H64 0.9300
C65 C66 1.388(11)
C65 H65 0.9300
C66 C68 1.487(11)
C67 H67A 0.9600
C67 H67B 0.9600
C67 H67C 0.9600
C68 H68A 0.9600
C68 H68B 0.9600
C68 H68C 0.9600
C69 O1 1.457(9)
C69 C70 1.502(11)
C69 H69A 0.9700
C69 H69B 0.9700
C70 C71 1.523(12)
C70 H70A 0.9700
C70 H70B 0.9700
C71 C72 1.478(11)
C71 H71A 0.9700
C71 H71B 0.9700
C72 O1 1.468(9)
C72 H72A 0.9700
C72 H72B 0.9700
C73 Cl6 1.712(12)
C73 Cl5 1.765(12)
C73 H73A 0.9700
C73 H73B 0.9700
Cl1 Cr2 2.357(2)
Cl1 Cr1 2.446(2)
Cl2 Cr2 2.343(2)
Cl2 Cr1 2.471(2)
Cl3 Cr1 2.378(2)
Cl3 Cr2 2.424(2)
Cl4 Cr1 2.294(2)
Cr1 N1 1.951(6)
Cr1 N2 1.963(6)
Cr2 N3 1.956(6)
Cr2 N4 1.978(6)
Cr2 O1 2.080(5)

loop_
_geom_torsion_atom_site_label_1
_geom_torsion_atom_site_label_2
_geom_torsion_atom_site_label_3
_geom_torsion_atom_site_label_4
_geom_torsion
N4 C48 C47 C42 -176.7(7)
C35 C48 C47 C42 -3.1(11)
N4 C48 C47 C46 3.8(13)
C35 C48 C47 C46 177.4(8)
C42 C47 C46 C45 5.3(14)
C48 C47 C46 C45 -175.2(9)
C47 C46 C45 C44 1.2(16)
C46 C45 C44 C43 -4.9(16)
C45 C44 C43 C42 1.9(14)
C44 C43 C42 C47 4.8(13)
C44 C43 C42 C41 -176.2(8)
C46 C47 C42 C43 -8.2(12)
C48 C47 C42 C43 172.3(7)
C46 C47 C42 C41 172.9(8)
C48 C47 C42 C41 -6.6(11)
C43 C42 C41 C40 13.4(12)
C47 C42 C41 C40 -167.7(7)
C43 C42 C41 C36 -168.8(7)
C47 C42 C41 C36 10.1(12)
C36 C41 C40 C39 1.3(12)
C42 C41 C40 C39 179.2(8)
C41 C40 C39 C38 -0.1(14)
C40 C39 C38 C37 -1.5(14)
C39 C38 C37 C36 1.8(13)
C38 C37 C36 C41 -0.5(12)
C38 C37 C36 C35 -175.6(8)
C40 C41 C36 C37 -1.0(11)
C42 C41 C36 C37 -178.9(7)
C40 C41 C36 C35 174.4(7)
C42 C41 C36 C35 -3.5(11)
N4 C48 C35 N3 1.3(9)
C47 C48 C35 N3 -173.1(6)
N4 C48 C35 C36 -175.8(6)
C47 C48 C35 C36 9.7(10)
C37 C36 C35 N3 -8.2(12)
C41 C36 C35 N3 176.7(7)
C37 C36 C35 C48 168.6(7)
C41 C36 C35 C48 -6.5(11)
C20 C15 C16 C17 -5.1(12)
N4 C15 C16 C17 175.7(7)
C20 C15 C16 C24 -179.8(8)
N4 C15 C16 C24 1.0(12)
C15 C16 C17 C18 0.3(13)
C24 C16 C17 C18 175.2(8)
C16 C17 C18 C19 3.4(14)
C17 C18 C19 C20 -2.3(13)
C18 C19 C20 C15 -2.5(13)
C18 C19 C20 C21 -179.4(8)
C16 C15 C20 C19 6.2(12)
N4 C15 C20 C19 -174.6(7)
C16 C15 C20 C21 -177.0(7)
N4 C15 C20 C21 2.2(12)
C19 C20 C21 C23 -54.1(10)
C15 C20 C21 C23 129.1(8)
C19 C20 C21 C22 69.4(10)
C15 C20 C21 C22 -107.4(9)
C17 C16 C24 C26 45.1(12)
C15 C16 C24 C26 -140.2(9)
C17 C16 C24 C25 -81.3(10)
C15 C16 C24 C25 93.4(10)
C32 C27 C28 C29 2.2(12)
N3 C27 C28 C29 -176.5(7)
C32 C27 C28 C33 -176.8(8)
N3 C27 C28 C33 4.5(12)
C27 C28 C29 C30 -1.3(13)
C33 C28 C29 C30 177.9(8)
C28 C29 C30 C31 -0.6(14)
C29 C30 C31 C32 1.7(14)
C30 C31 C32 C27 -0.8(13)
C30 C31 C32 C34 -176.0(8)
C28 C27 C32 C31 -1.2(12)
N3 C27 C32 C31 177.4(7)
C28 C27 C32 C34 173.7(8)
N3 C27 C32 C34 -7.6(11)
N2 C14 C13 C12 -7.8(12)
C1 C14 C13 C12 177.7(7)
N2 C14 C13 C8 174.2(7)
C1 C14 C13 C8 -0.2(10)
C8 C13 C12 C11 -2.9(11)
C14 C13 C12 C11 179.2(7)
C13 C12 C11 C10 2.2(12)
C12 C11 C10 C9 -0.4(12)
C11 C10 C9 C8 -0.7(13)
C10 C9 C8 C13 0.1(12)
C10 C9 C8 C7 178.8(7)
C12 C13 C8 C9 1.7(10)
C14 C13 C8 C9 179.8(7)
C12 C13 C8 C7 -177.1(7)
C14 C13 C8 C7 1.0(10)
C9 C8 C7 C6 -1.1(11)
C13 C8 C7 C6 177.6(7)
C9 C8 C7 C2 -177.6(7)
C13 C8 C7 C2 1.1(10)
C2 C7 C6 C5 -1.6(11)
C8 C7 C6 C5 -178.0(7)
C7 C6 C5 C4 2.7(12)
C6 C5 C4 C3 -1.7(12)
C5 C4 C3 C2 -0.2(12)
C6 C7 C2 C3 -0.4(10)
C8 C7 C2 C3 176.1(6)
C6 C7 C2 C1 179.5(7)
C8 C7 C2 C1 -4.0(10)
C4 C3 C2 C7 1.3(12)
C4 C3 C2 C1 -178.6(7)
N2 C14 C1 N1 1.4(9)
C13 C14 C1 N1 176.5(6)
N2 C14 C1 C2 -177.7(6)
C13 C14 C1 C2 -2.6(10)
C7 C2 C1 N1 -174.3(7)
C3 C2 C1 N1 5.6(12)
C7 C2 C1 C14 4.8(10)
C3 C2 C1 C14 -175.3(7)
C54 C49 C50 C51 2.1(11)
N2 C49 C50 C51 -179.3(7)
C54 C49 C50 C55 179.1(7)
N2 C49 C50 C55 -2.4(10)
C49 C50 C51 C52 -1.5(12)
C55 C50 C51 C52 -178.5(8)
C50 C51 C52 C53 0.4(14)
C51 C52 C53 C54 0.1(14)
C52 C53 C54 C49 0.5(12)
C52 C53 C54 C58 179.5(8)
C50 C49 C54 C53 -1.7(11)
N2 C49 C54 C53 179.8(7)
C50 C49 C54 C58 179.4(7)
N2 C49 C54 C58 0.8(11)
C51 C50 C55 C57 -27.2(10)
C49 C50 C55 C57 156.0(7)
C51 C50 C55 C56 97.4(8)
C49 C50 C55 C56 -79.5(9)
C53 C54 C58 C60 54.0(10)
C49 C54 C58 C60 -127.1(8)
C53 C54 C58 C59 -69.6(10)
C49 C54 C58 C59 109.3(9)
C66 C61 C62 C63 -3.6(11)
N1 C61 C62 C63 174.0(7)
C66 C61 C62 C67 175.6(7)
N1 C61 C62 C67 -6.8(11)
C61 C62 C63 C64 0.8(12)
C67 C62 C63 C64 -178.5(8)
C62 C63 C64 C65 2.6(14)
C63 C64 C65 C66 -3.1(14)
C64 C65 C66 C61 0.3(13)
C64 C65 C66 C68 174.9(8)
C62 C61 C66 C65 3.1(12)
N1 C61 C66 C65 -174.5(7)
C62 C61 C66 C68 -171.3(7)
N1 C61 C66 C68 11.1(11)
O1 C69 C70 C71 -31.1(9)
C69 C70 C71 C72 37.4(10)
C70 C71 C72 O1 -30.0(10)
Cr2 Cl3 Cr1 N1 -134.3(2)
Cr2 Cl3 Cr1 N2 144.97(18)
Cr2 Cl3 Cr1 Cl4 9.4(5)
Cr2 Cl3 Cr1 Cl1 -37.67(7)
Cr2 Cl3 Cr1 Cl2 42.45(7)
Cr2 Cl1 Cr1 N1 133.92(19)
Cr2 Cl1 Cr1 N2 99(4)
Cr2 Cl1 Cr1 Cl4 -133.18(8)
Cr2 Cl1 Cr1 Cl3 38.95(7)
Cr2 Cl1 Cr1 Cl2 -40.47(7)
Cr2 Cl2 Cr1 N1 -15.1(18)
Cr2 Cl2 Cr1 N2 -137.22(19)
Cr2 Cl2 Cr1 Cl4 129.82(8)
Cr2 Cl2 Cr1 Cl3 -44.33(7)
Cr2 Cl2 Cr1 Cl1 40.78(7)
Cr1 Cl2 Cr2 N3 143.45(19)
Cr1 Cl2 Cr2 N4 -135.96(19)
Cr1 Cl2 Cr2 O1 26.1(7)
Cr1 Cl2 Cr2 Cl1 -42.05(8)
Cr1 Cl2 Cr2 Cl3 42.98(7)
Cr1 Cl1 Cr2 N3 118(2)
Cr1 Cl1 Cr2 N4 141.48(18)
Cr1 Cl1 Cr2 O1 -124.42(15)
Cr1 Cl1 Cr2 Cl2 42.56(7)
Cr1 Cl1 Cr2 Cl3 -37.99(7)
Cr1 Cl3 Cr2 N3 -138.33(18)
Cr1 Cl3 Cr2 N4 14(9)
Cr1 Cl3 Cr2 O1 130.87(16)
Cr1 Cl3 Cr2 Cl2 -45.07(7)
Cr1 Cl3 Cr2 Cl1 39.27(7)
C35 C48 N4 C15 -165.3(6)
C47 C48 N4 C15 8.5(12)
C35 C48 N4 Cr2 10.7(8)
C47 C48 N4 Cr2 -175.5(6)
C20 C15 N4 C48 78.6(9)
C16 C15 N4 C48 -102.2(9)
C20 C15 N4 Cr2 -97.1(8)
C16 C15 N4 Cr2 82.1(8)
N3 Cr2 N4 C48 -13.8(5)
O1 Cr2 N4 C48 76.9(5)
Cl2 Cr2 N4 C48 -107.4(5)
Cl1 Cr2 N4 C48 168.5(5)
Cl3 Cr2 N4 C48 -166(9)
N3 Cr2 N4 C15 162.2(6)
O1 Cr2 N4 C15 -107.1(6)
Cl2 Cr2 N4 C15 68.6(6)
Cl1 Cr2 N4 C15 -15.5(6)
Cl3 Cr2 N4 C15 10(9)
C48 C35 N3 C27 156.1(7)
C36 C35 N3 C27 -26.9(11)
C48 C35 N3 Cr2 -12.9(8)
C36 C35 N3 Cr2 164.1(6)
C28 C27 N3 C35 -68.3(9)
C32 C27 N3 C35 113.0(8)
C28 C27 N3 Cr2 100.1(7)
C32 C27 N3 Cr2 -78.6(8)
N4 Cr2 N3 C35 14.4(5)
O1 Cr2 N3 C35 -79.3(5)
Cl2 Cr2 N3 C35 113.1(5)
Cl1 Cr2 N3 C35 39(2)
Cl3 Cr2 N3 C35 -166.1(5)
N4 Cr2 N3 C27 -154.8(6)
O1 Cr2 N3 C27 111.4(5)
Cl2 Cr2 N3 C27 -56.2(5)
Cl1 Cr2 N3 C27 -130.6(18)
Cl3 Cr2 N3 C27 24.6(5)
C1 C14 N2 C49 157.4(6)
C13 C14 N2 C49 -17.3(11)
C1 C14 N2 Cr1 -17.2(8)
C13 C14 N2 Cr1 168.1(6)
C50 C49 N2 C14 112.2(8)
C54 C49 N2 C14 -69.3(9)
C50 C49 N2 Cr1 -73.8(8)
C54 C49 N2 Cr1 104.8(7)
N1 Cr1 N2 C14 19.9(5)
Cl4 Cr1 N2 C14 -72.7(5)
Cl3 Cr1 N2 C14 114.8(5)
Cl1 Cr1 N2 C14 55(4)
Cl2 Cr1 N2 C14 -165.9(4)
N1 Cr1 N2 C49 -154.6(6)
Cl4 Cr1 N2 C49 112.8(5)
Cl3 Cr1 N2 C49 -59.7(5)
Cl1 Cr1 N2 C49 -120(4)
Cl2 Cr1 N2 C49 19.6(6)
C14 C1 N1 C61 -158.2(7)
C2 C1 N1 C61 20.9(11)
C14 C1 N1 Cr1 15.0(8)
C2 C1 N1 Cr1 -165.9(6)
C66 C61 N1 C1 -110.8(9)
C62 C61 N1 C1 71.6(10)
C66 C61 N1 Cr1 76.5(8)
C62 C61 N1 Cr1 -101.2(7)
N2 Cr1 N1 C1 -18.9(5)
Cl4 Cr1 N1 C1 72.9(5)
Cl3 Cr1 N1 C1 -113.4(5)
Cl1 Cr1 N1 C1 162.8(5)
Cl2 Cr1 N1 C1 -142.2(15)
N2 Cr1 N1 C61 154.6(6)
Cl4 Cr1 N1 C61 -113.6(6)
Cl3 Cr1 N1 C61 60.1(6)
Cl1 Cr1 N1 C61 -23.6(6)
Cl2 Cr1 N1 C61 31(2)
C70 C69 O1 C72 13.4(9)
C70 C69 O1 Cr2 -165.1(5)
C71 C72 O1 C69 10.7(10)
C71 C72 O1 Cr2 -170.8(6)
N3 Cr2 O1 C69 34.6(6)
N4 Cr2 O1 C69 -45.4(6)
Cl2 Cr2 O1 C69 152.4(6)
Cl1 Cr2 O1 C69 -140.4(6)
Cl3 Cr2 O1 C69 135.7(6)
N3 Cr2 O1 C72 -143.7(6)
N4 Cr2 O1 C72 136.4(6)
Cl2 Cr2 O1 C72 -25.9(11)
Cl1 Cr2 O1 C72 41.3(6)
Cl3 Cr2 O1 C72 -42.6(6)
